data_2108445
loop_
_publ_author_name
'Bodart, Laurie'
'Tumanov, Nikolay'
'Wouters, Johan'

_publ_section_title
;
 Structural variety of clofaziminium salts: effect of the counter-ion on
 clofaziminium conformation and crystal packing
;
_journal_coeditor_code AW5025
_journal_issue 4
_journal_name_full 'Acta Crystallographica Section B'
_journal_page_first
;
;
_journal_paper_doi 10.1107/S2052520619007649
_journal_volume 75
_journal_year 2019
_chemical_formula_moiety
; 
C27 H23 Cl2 N4 + , C7 H5 O4 - , C1 H4 O
;
_chemical_formula_sum 'C35 H32 Cl2 N4 O5'
_chemical_formula_weight 659.54
_chemical_name_common
;
clofaziminium 2,4-dihydroxybenzoate methanol solvate
;
_chemical_name_systematic
;
N-[10-(4-chlorophenyl)-3-[(4-chlorophenyl)amino]
-2,10-dihydrophenazin-2-ylidene]propan-2-aminium
 methanol 2,4-dihydroxybenzoate
;
_space_group_crystal_system triclinic
_space_group_IT_number 2
_space_group_name_Hall '-P 1'
_space_group_name_H-M_alt 'P -1'
_symmetry_space_group_name_Hall '-P 1'
_symmetry_space_group_name_H-M 'P -1'
_atom_sites_solution_hydrogens mixed
_atom_sites_solution_primary dual
_atom_sites_solution_secondary dual
_audit_creation_method SHELXL-2016/6
_cell_angle_alpha 98.415(3)
_cell_angle_beta 103.379(3)
_cell_angle_gamma 110.450(4)
_cell_formula_units_Z 2
_cell_length_a 9.4861(4)
_cell_length_b 12.5322(5)
_cell_length_c 15.3641(5)
_cell_measurement_reflns_used 8225
_cell_measurement_temperature 295(2)
_cell_measurement_theta_max 67.0100
_cell_measurement_theta_min 3.0300
_cell_volume 1612.41(13)
_computing_cell_refinement 'CrysAlisPro 1.171.39.46 (Rigaku Oxford Diffraction, 2018)'
_computing_data_collection 'CrysAlisPro 1.171.39.46 (Rigaku Oxford Diffraction, 2018)'
_computing_data_reduction 'CrysAlisPro 1.171.39.46 (Rigaku Oxford Diffraction, 2018)'
_computing_structure_refinement 'SHELXL-2016/6 (Sheldrick, 2016)'
_computing_structure_solution 'SHELXT 2014/5 (Sheldrick, 2014)'
_diffrn_ambient_temperature 295(2)
_diffrn_detector_area_resol_mean 10.3712
_diffrn_measured_fraction_theta_full 0.989
_diffrn_measured_fraction_theta_max 0.989
_diffrn_measurement_device 'four-circle diffractometer'
_diffrn_measurement_device_type 'Xcalibur Ruby Gemini ultra'
_diffrn_measurement_method \w
_diffrn_radiation_type CuK\a
_diffrn_radiation_wavelength 1.54184
_diffrn_reflns_av_R_equivalents 0.0212
_diffrn_reflns_av_unetI/netI 0.0194
_diffrn_reflns_Laue_measured_fraction_full 0.989
_diffrn_reflns_Laue_measured_fraction_max 0.989
_diffrn_reflns_limit_h_max 11
_diffrn_reflns_limit_h_min -10
_diffrn_reflns_limit_k_max 13
_diffrn_reflns_limit_k_min -14
_diffrn_reflns_limit_l_max 18
_diffrn_reflns_limit_l_min -18
_diffrn_reflns_number 15458
_diffrn_reflns_point_group_measured_fraction_full 0.989
_diffrn_reflns_point_group_measured_fraction_max 0.989
_diffrn_reflns_theta_full 67.001
_diffrn_reflns_theta_max 67.001
_diffrn_reflns_theta_min 3.053
_diffrn_source 'fine-focus sealed X-ray tube'
_diffrn_source_type 'Enhance Ultra (Cu) X-ray Source'
_exptl_absorpt_coefficient_mu 2.215
_exptl_absorpt_correction_T_max 0.991
_exptl_absorpt_correction_T_min 0.539
_exptl_absorpt_correction_type gaussian
_exptl_absorpt_process_details
;
CrysAlisPro 1.171.39.46 (Rigaku Oxford Diffraction, 2018)
Numerical absorption correction based on gaussian integration over
a multifaceted crystal model
Empirical absorption correction using spherical harmonics, implemented in 
SCALE3 ABSPACK scaling algorithm.
;
_exptl_crystal_colour 'Metallic dark red'
_exptl_crystal_density_diffrn 1.358
_exptl_crystal_description Plate
_exptl_crystal_F_000 688
_exptl_crystal_size_max 0.485
_exptl_crystal_size_mid 0.122
_exptl_crystal_size_min 0.064
_refine_diff_density_max 0.243
_refine_diff_density_min -0.325
_refine_diff_density_rms 0.035
_refine_ls_extinction_method none
_refine_ls_goodness_of_fit_ref 1.040
_refine_ls_hydrogen_treatment mixed
_refine_ls_matrix_type full
_refine_ls_number_parameters 555
_refine_ls_number_reflns 5692
_refine_ls_number_restraints 66
_refine_ls_restrained_S_all 1.038
_refine_ls_R_factor_all 0.0422
_refine_ls_R_factor_gt 0.0374
_refine_ls_shift/su_max 0.002
_refine_ls_shift/su_mean 0.000
_refine_ls_structure_factor_coef Fsqd
_refine_ls_weighting_details 'w=1/[\s^2^(Fo^2^)+(0.0640P)^2^+0.2274P] where P=(Fo^2^+2Fc^2^)/3'
_refine_ls_weighting_scheme calc
_refine_ls_wR_factor_gt 0.1054
_refine_ls_wR_factor_ref 0.1113
_reflns_Friedel_coverage 0.000
_reflns_number_gt 4965
_reflns_number_total 5692
_reflns_threshold_expression I>2\s(I)
_cod_data_source_file aw5025sup1.cif
_cod_data_source_block lb0214_CLZ-24DHBA
_cod_original_cell_volume 1612.41(12)
_cod_database_code 2108445
_shelx_shelxl_version_number 2016/6
_shelx_space_group_comment
;
The symmetry employed for this shelxl refinement is uniquely defined
by the following loop, which should always be used as a source of
symmetry information in preference to the above space-group names.
They are only intended as comments.
;

loop_
_space_group_symop_operation_xyz
'x, y, z'
'-x, -y, -z'

loop_
_atom_site_label
_atom_site_type_symbol
_atom_site_fract_x
_atom_site_fract_y
_atom_site_fract_z
_atom_site_U_iso_or_equiv
_atom_site_adp_type
_atom_site_occupancy
_atom_site_site_symmetry_order
_atom_site_calc_flag
_atom_site_refinement_flags_posn
_atom_site_refinement_flags_adp
_atom_site_refinement_flags_occupancy
_atom_site_disorder_assembly
_atom_site_disorder_group
Cl1 Cl 0.92778(7) 0.64690(5) 1.08028(3) 0.08218(18) Uani 1 1 d . . . . .
Cl2 Cl 0.42975(7) 0.25241(5) -0.01186(3) 0.08626(19) Uani 1 1 d . . . . .
N1 N 0.80881(14) 0.52714(10) 0.37170(8) 0.0405(3) Uani 1 1 d . . . . .
N2 N 1.00055(14) 0.65504(10) 0.55080(8) 0.0445(3) Uani 1 1 d . . . . .
N4 N 0.43568(14) 0.29295(10) 0.50511(9) 0.0459(3) Uani 1 1 d . . . . .
N3 N 0.62938(16) 0.42285(11) 0.68051(8) 0.0489(3) Uani 1 1 d . . . . .
C6 C 0.86292(16) 0.56847(11) 0.53666(9) 0.0399(3) Uani 1 1 d . . . . .
C11 C 0.75643(16) 0.50049(11) 0.44487(9) 0.0387(3) Uani 1 1 d . . . . .
C9 C 0.56945(16) 0.38265(11) 0.51290(9) 0.0407(3) Uani 1 1 d . . . . .
C8 C 0.67605(16) 0.45195(11) 0.60654(9) 0.0408(3) Uani 1 1 d . . . . .
C13 C 0.71374(16) 0.45841(12) 0.27813(9) 0.0422(3) Uani 1 1 d . . . . .
C7 C 0.81622(17) 0.53962(12) 0.61393(9) 0.0429(3) Uani 1 1 d . . . . .
H7 H 0.884238 0.582415 0.672638 0.052 Uiso 1 1 calc R U . . .
C12 C 0.95332(16) 0.61812(12) 0.38469(9) 0.0408(3) Uani 1 1 d . . . . .
C14 C 0.64032(17) 0.50957(13) 0.21917(10) 0.0469(3) Uani 1 1 d . . . . .
H14 H 0.648524 0.585737 0.239635 0.056 Uiso 1 1 calc R U . . .
C19 C 0.71067(17) 0.48042(13) 0.77468(10) 0.0458(3) Uani 1 1 d . . . . .
C5 C 1.04507(17) 0.68274(12) 0.47617(10) 0.0428(3) Uani 1 1 d . . . . .
C10 C 0.61242(16) 0.41237(12) 0.43546(9) 0.0422(3) Uani 1 1 d . . . . .
H10 H 0.542748 0.372060 0.376658 0.051 Uiso 1 1 calc R U . . .
C1 C 1.01126(18) 0.64547(14) 0.31100(10) 0.0484(3) Uani 1 1 d . . . . .
H1 H 0.953983 0.600969 0.250864 0.058 Uiso 1 1 calc R U . . .
C24 C 0.78060(19) 0.60214(13) 0.80789(10) 0.0509(4) Uani 1 1 d . . . . .
H24 H 0.781350 0.649648 0.766675 0.061 Uiso 1 1 calc R U . . .
C18 C 0.7033(2) 0.34564(14) 0.24968(11) 0.0524(4) Uani 1 1 d . . . . .
H18 H 0.754710 0.313048 0.290148 0.063 Uiso 1 1 calc R U . . .
C20 C 0.7081(2) 0.41092(14) 0.83753(11) 0.0530(4) Uani 1 1 d . . . . .
H20 H 0.660565 0.329458 0.816225 0.064 Uiso 1 1 calc R U . . .
C15 C 0.55427(18) 0.44575(15) 0.12910(11) 0.0537(4) Uani 1 1 d . . . . .
H15 H 0.505144 0.479035 0.088101 0.064 Uiso 1 1 calc R U . . .
C4 C 1.18961(18) 0.77851(14) 0.49095(11) 0.0521(4) Uani 1 1 d . . . . .
H4 H 1.249615 0.823192 0.550681 0.063 Uiso 1 1 calc R U . . .
C2 C 1.15274(19) 0.73815(14) 0.32829(11) 0.0528(4) Uani 1 1 d . . . . .
H2 H 1.190395 0.756419 0.279274 0.063 Uiso 1 1 calc R U . . .
C16 C 0.54218(19) 0.33319(15) 0.10096(11) 0.0558(4) Uani 1 1 d . . . . .
C3 C 1.24169(19) 0.80584(14) 0.41809(12) 0.0552(4) Uani 1 1 d . . . . .
H3 H 1.336321 0.869475 0.428220 0.066 Uiso 1 1 calc R U . . .
C25 C 0.32132(18) 0.20930(13) 0.41840(11) 0.0510(3) Uani 1 1 d . . . . .
H25 H 0.292871 0.253720 0.374869 0.061 Uiso 1 1 calc R U . . .
C21 C 0.7753(2) 0.46162(16) 0.93132(11) 0.0591(4) Uani 1 1 d . . . . .
H21 H 0.773179 0.414730 0.973056 0.071 Uiso 1 1 calc R U . . .
C22 C 0.8452(2) 0.58181(16) 0.96217(10) 0.0559(4) Uani 1 1 d . . . . .
C17 C 0.6151(2) 0.28162(15) 0.16008(11) 0.0597(4) Uani 1 1 d . . . . .
H17 H 0.604941 0.204881 0.139826 0.072 Uiso 1 1 calc R U . . .
C23 C 0.8489(2) 0.65304(14) 0.90151(11) 0.0556(4) Uani 1 1 d . . . . .
H23 H 0.896850 0.734418 0.923422 0.067 Uiso 1 1 calc R U . . .
C27 C 0.1743(2) 0.13729(16) 0.44088(14) 0.0672(5) Uani 1 1 d . . . . .
H27A H 0.198898 0.088269 0.479234 0.101 Uiso 1 1 calc R U . . .
H27B H 0.092802 0.088933 0.384642 0.101 Uiso 1 1 calc R U . . .
H27C H 0.138323 0.189207 0.472965 0.101 Uiso 1 1 calc R U . . .
C26 C 0.3899(2) 0.13041(16) 0.37480(15) 0.0704(5) Uani 1 1 d . . . . .
H26A H 0.480622 0.177625 0.359681 0.106 Uiso 1 1 calc R U . . .
H26B H 0.311824 0.075790 0.319589 0.106 Uiso 1 1 calc R U . . .
H26C H 0.420588 0.087949 0.417556 0.106 Uiso 1 1 calc R U . . .
C28A C 0.3578(11) 0.1478(10) 0.6875(7) 0.070(4) Uani 0.632(6) 1 d D . P A 1
O1A O 0.3539(18) 0.2399(9) 0.6657(7) 0.067(2) Uani 0.632(6) 1 d D . P A 1
O2A O 0.4533(14) 0.1034(10) 0.6683(10) 0.085(2) Uani 0.632(6) 1 d D . P A 1
C34A C 0.1363(13) 0.1257(8) 0.7532(8) 0.048(2) Uani 0.632(6) 1 d D . P A 1
H34A H 0.135193 0.193619 0.736008 0.057 Uiso 0.632(6) 1 calc R U P A 1
C29A C 0.2461(14) 0.0839(9) 0.7342(10) 0.043(3) Uani 0.632(6) 1 d D . P A 1
C30A C 0.2368(17) -0.0234(9) 0.7544(11) 0.053(2) Uani 0.632(6) 1 d D . P A 1
O3A O 0.3403(13) -0.0703(9) 0.7363(8) 0.0704(15) Uani 0.632(6) 1 d D . P A 1
H3OA H 0.410(5) -0.019(3) 0.704(5) 0.106 Uiso 0.632(6) 1 calc DR U P A 1
C33A C 0.0282(11) 0.0715(7) 0.7964(6) 0.0518(16) Uani 0.632(6) 1 d D . P A 1
H33A H -0.037936 0.105349 0.812741 0.062 Uiso 0.632(6) 1 calc R U P A 1
C31A C 0.1240(11) -0.0823(8) 0.7933(8) 0.062(2) Uani 0.632(6) 1 d D . P A 1
H31A H 0.117285 -0.154325 0.805059 0.074 Uiso 0.632(6) 1 calc R U P A 1
C32A C 0.0217(14) -0.0348(8) 0.8147(8) 0.0604(18) Uani 0.632(6) 1 d D . P A 1
O4A O -0.0945(9) -0.1010(8) 0.8473(6) 0.0910(18) Uani 0.632(6) 1 d D . P A 1
H4OA H -0.136155 -0.059926 0.867831 0.098(15) Uiso 0.632(6) 1 calc R . P A 1
C35A C 0.302(2) 0.9240(15) 0.0614(13) 0.187(7) Uani 0.632(6) 1 d D U P A 1
H35A H 0.225923 0.847255 0.056713 0.224 Uiso 0.632(6) 1 calc R U P A 1
H35B H 0.403930 0.921390 0.068755 0.224 Uiso 0.632(6) 1 calc R U P A 1
H35C H 0.271236 0.948527 0.006253 0.224 Uiso 0.632(6) 1 calc R U P A 1
O5A O 0.3087(4) 1.0002(3) 0.1342(3) 0.1140(15) Uani 0.632(6) 1 d D U P A 1
H5OA H 0.398751 1.029525 0.170189 0.171 Uiso 0.632(6) 1 calc R U P A 1
C28B C 0.3707(16) 0.1417(11) 0.6888(9) 0.048(4) Uani 0.368(6) 1 d D . P A 2
O1B O 0.364(3) 0.2324(14) 0.6664(14) 0.071(4) Uani 0.368(6) 1 d D . P A 2
O2B O 0.474(2) 0.1010(16) 0.6845(18) 0.096(6) Uani 0.368(6) 1 d D . P A 2
C34B C 0.154(2) 0.1260(13) 0.7577(16) 0.065(6) Uani 0.368(6) 1 d D . P A 2
H34B H 0.158153 0.197994 0.746758 0.078 Uiso 0.368(6) 1 calc R U P A 2
C29B C 0.256(3) 0.0801(18) 0.735(2) 0.056(6) Uani 0.368(6) 1 d D . P A 2
C30B C 0.266(3) -0.0172(18) 0.765(2) 0.059(5) Uani 0.368(6) 1 d D . P A 2
O3B O 0.376(2) -0.0558(19) 0.7494(16) 0.094(6) Uani 0.368(6) 1 d D . P A 2
H3OB H 0.445(12) -0.001(8) 0.719(9) 0.141 Uiso 0.368(6) 1 calc DR U P A 2
C33B C 0.045(3) 0.0648(17) 0.7968(16) 0.083(6) Uani 0.368(6) 1 d D . P A 2
H33B H -0.034319 0.089174 0.804819 0.099 Uiso 0.368(6) 1 calc R U P A 2
C31B C 0.165(2) -0.0732(16) 0.8099(15) 0.076(5) Uani 0.368(6) 1 d D . P A 2
H31B H 0.172229 -0.137879 0.830571 0.091 Uiso 0.368(6) 1 calc R U P A 2
C32B C 0.054(3) -0.0329(17) 0.8241(17) 0.088(7) Uani 0.368(6) 1 d D . P A 2
O4B O -0.0386(18) -0.0842(15) 0.8755(12) 0.117(5) Uani 0.368(6) 1 d D . P A 2
H4OB H 0.010197 -0.056396 0.930586 0.30(11) Uiso 0.368(6) 1 calc R . P A 2
C35B C 0.291(2) 0.9229(19) 0.0590(17) 0.123(6) Uani 0.368(6) 1 d D U P A 2
H35D H 0.248996 0.851786 0.010883 0.148 Uiso 0.368(6) 1 calc R U P A 2
H35E H 0.312159 0.904921 0.118059 0.148 Uiso 0.368(6) 1 calc R U P A 2
H35F H 0.387500 0.976280 0.052943 0.148 Uiso 0.368(6) 1 calc R U P A 2
O5B O 0.1889(11) 0.9714(9) 0.0523(6) 0.153(4) Uani 0.368(6) 1 d D U P A 2
H5OB H 0.218144 1.025765 0.098031 0.230 Uiso 0.368(6) 1 calc R U P A 2
H4N H 0.417(2) 0.2781(15) 0.5548(13) 0.051(4) Uiso 1 1 d . . . . .
H3N H 0.549(3) 0.355(2) 0.6725(15) 0.074(6) Uiso 1 1 d . . . . .

loop_
_atom_site_aniso_label
_atom_site_aniso_U_11
_atom_site_aniso_U_22
_atom_site_aniso_U_33
_atom_site_aniso_U_23
_atom_site_aniso_U_13
_atom_site_aniso_U_12
Cl1 0.0994(4) 0.1009(4) 0.0376(2) 0.0095(2) 0.0120(2) 0.0387(3)
Cl2 0.0885(4) 0.0909(4) 0.0471(2) -0.0049(2) -0.0042(2) 0.0230(3)
N1 0.0442(6) 0.0417(6) 0.0360(6) 0.0121(5) 0.0130(5) 0.0160(5)
N2 0.0438(6) 0.0457(6) 0.0397(6) 0.0102(5) 0.0136(5) 0.0126(5)
N4 0.0466(7) 0.0423(6) 0.0434(7) 0.0113(5) 0.0153(5) 0.0102(5)
N3 0.0546(7) 0.0456(6) 0.0405(6) 0.0118(5) 0.0194(5) 0.0095(6)
C6 0.0424(7) 0.0401(7) 0.0374(7) 0.0105(5) 0.0131(5) 0.0158(6)
C11 0.0434(7) 0.0396(6) 0.0357(7) 0.0120(5) 0.0130(5) 0.0179(6)
C9 0.0431(7) 0.0372(6) 0.0418(7) 0.0102(5) 0.0139(6) 0.0153(6)
C8 0.0476(7) 0.0401(7) 0.0379(7) 0.0123(5) 0.0168(6) 0.0179(6)
C13 0.0437(7) 0.0466(7) 0.0353(7) 0.0112(6) 0.0134(6) 0.0157(6)
C7 0.0456(7) 0.0442(7) 0.0350(7) 0.0090(5) 0.0119(6) 0.0138(6)
C12 0.0427(7) 0.0429(7) 0.0423(7) 0.0163(6) 0.0154(6) 0.0197(6)
C14 0.0472(8) 0.0498(8) 0.0451(8) 0.0150(6) 0.0132(6) 0.0200(6)
C19 0.0512(8) 0.0494(8) 0.0391(7) 0.0139(6) 0.0209(6) 0.0171(6)
C5 0.0439(7) 0.0443(7) 0.0428(7) 0.0141(6) 0.0158(6) 0.0177(6)
C10 0.0438(7) 0.0413(7) 0.0366(7) 0.0090(5) 0.0101(5) 0.0131(6)
C1 0.0515(8) 0.0587(8) 0.0425(7) 0.0212(6) 0.0183(6) 0.0249(7)
C24 0.0619(9) 0.0487(8) 0.0413(8) 0.0157(6) 0.0210(7) 0.0162(7)
C18 0.0651(9) 0.0506(8) 0.0432(8) 0.0132(6) 0.0131(7) 0.0266(7)
C20 0.0669(10) 0.0505(8) 0.0489(8) 0.0183(7) 0.0259(7) 0.0241(7)
C15 0.0514(8) 0.0649(9) 0.0435(8) 0.0181(7) 0.0094(6) 0.0233(7)
C4 0.0468(8) 0.0503(8) 0.0520(8) 0.0125(7) 0.0149(7) 0.0112(6)
C2 0.0541(8) 0.0616(9) 0.0563(9) 0.0302(7) 0.0279(7) 0.0253(7)
C16 0.0530(9) 0.0637(9) 0.0395(8) 0.0054(7) 0.0082(6) 0.0169(7)
C3 0.0477(8) 0.0536(8) 0.0651(10) 0.0239(7) 0.0227(7) 0.0139(7)
C25 0.0458(8) 0.0459(8) 0.0516(8) 0.0083(6) 0.0091(6) 0.0123(6)
C21 0.0770(11) 0.0691(10) 0.0460(8) 0.0270(8) 0.0264(8) 0.0362(9)
C22 0.0610(9) 0.0697(10) 0.0379(8) 0.0123(7) 0.0159(7) 0.0269(8)
C17 0.0726(11) 0.0513(8) 0.0493(9) 0.0053(7) 0.0138(8) 0.0239(8)
C23 0.0620(9) 0.0529(8) 0.0454(8) 0.0092(7) 0.0200(7) 0.0140(7)
C27 0.0489(9) 0.0612(10) 0.0745(12) 0.0076(9) 0.0160(8) 0.0075(7)
C26 0.0597(10) 0.0553(9) 0.0778(12) -0.0062(8) 0.0173(9) 0.0129(8)
C28A 0.056(4) 0.068(5) 0.071(5) -0.008(3) 0.014(3) 0.018(3)
O1A 0.078(4) 0.052(3) 0.065(4) 0.014(2) 0.038(3) 0.009(3)
O2A 0.080(4) 0.092(4) 0.105(3) 0.030(2) 0.059(4) 0.039(3)
C34A 0.050(3) 0.043(4) 0.056(4) 0.012(3) 0.023(2) 0.020(3)
C29A 0.054(5) 0.032(4) 0.043(4) 0.010(3) 0.017(4) 0.013(4)
C30A 0.059(5) 0.052(3) 0.048(3) 0.0072(19) 0.011(4) 0.028(3)
O3A 0.078(4) 0.068(2) 0.084(3) 0.023(2) 0.029(4) 0.047(3)
C33A 0.062(3) 0.038(3) 0.062(3) 0.018(2) 0.034(2) 0.017(2)
C31A 0.078(4) 0.047(2) 0.069(4) 0.031(2) 0.024(3) 0.025(2)
C32A 0.072(3) 0.053(3) 0.066(3) 0.022(2) 0.036(2) 0.023(2)
O4A 0.101(4) 0.076(3) 0.122(5) 0.054(3) 0.071(3) 0.030(3)
C35A 0.147(11) 0.181(13) 0.154(12) -0.040(9) 0.027(8) 0.019(9)
O5A 0.081(2) 0.146(3) 0.102(3) 0.001(2) 0.0326(18) 0.0398(19)
C28B 0.052(6) 0.034(5) 0.053(6) 0.017(4) 0.035(5) -0.001(4)
O1B 0.079(7) 0.043(5) 0.097(9) 0.034(5) 0.044(5) 0.013(5)
O2B 0.061(4) 0.072(5) 0.159(15) 0.031(6) 0.053(6) 0.019(4)
C34B 0.076(10) 0.032(7) 0.071(8) 0.024(5) 0.019(6) 0.002(5)
C29B 0.039(7) 0.062(13) 0.055(10) 0.005(8) 0.014(6) 0.009(7)
C30B 0.057(8) 0.058(6) 0.056(7) 0.024(6) 0.008(6) 0.017(4)
O3B 0.076(8) 0.102(8) 0.109(8) 0.028(6) 0.015(5) 0.048(6)
C33B 0.077(7) 0.082(10) 0.102(10) 0.010(7) 0.048(7) 0.037(6)
C31B 0.105(11) 0.079(7) 0.068(8) 0.038(6) 0.035(9) 0.053(8)
C32B 0.122(14) 0.067(7) 0.095(10) 0.052(7) 0.068(11) 0.026(7)
O4B 0.149(11) 0.102(6) 0.129(10) 0.065(7) 0.098(10) 0.034(8)
C35B 0.092(9) 0.153(15) 0.130(14) 0.029(11) 0.061(10) 0.041(9)
O5B 0.172(8) 0.206(9) 0.147(7) 0.075(6) 0.093(7) 0.111(7)

loop_
_atom_type_symbol
_atom_type_description
_atom_type_scat_dispersion_real
_atom_type_scat_dispersion_imag
_atom_type_scat_source
C C 0.0181 0.0091 'International Tables Vol C Tables 4.2.6.8 and 6.1.1.4'
H H 0.0000 0.0000 'International Tables Vol C Tables 4.2.6.8 and 6.1.1.4'
N N 0.0311 0.0180 'International Tables Vol C Tables 4.2.6.8 and 6.1.1.4'
O O 0.0492 0.0322 'International Tables Vol C Tables 4.2.6.8 and 6.1.1.4'
Cl Cl 0.3639 0.7018 'International Tables Vol C Tables 4.2.6.8 and 6.1.1.4'

loop_
_geom_angle_atom_site_label_1
_geom_angle_atom_site_label_2
_geom_angle_atom_site_label_3
_geom_angle
C11 N1 C12 121.36(11)
C11 N1 C13 119.95(11)
C12 N1 C13 118.68(11)
C6 N2 C5 118.51(12)
C9 N4 C25 126.25(13)
C9 N4 H4N 117.7(12)
C25 N4 H4N 115.8(12)
C8 N3 C19 126.69(13)
C8 N3 H3N 119.7(14)
C19 N3 H3N 112.9(14)
N2 C6 C7 118.67(12)
N2 C6 C11 123.14(12)
C7 C6 C11 118.19(12)
N1 C11 C10 123.55(12)
N1 C11 C6 116.59(12)
C10 C11 C6 119.84(12)
N4 C9 C10 122.11(13)
N4 C9 C8 118.62(12)
C10 C9 C8 119.27(12)
C7 C8 N3 123.81(13)
C7 C8 C9 118.22(12)
N3 C8 C9 117.96(12)
C18 C13 C14 121.71(13)
C18 C13 N1 119.37(12)
C14 C13 N1 118.89(12)
C8 C7 C6 123.11(13)
C8 C7 H7 118.4
C6 C7 H7 118.4
N1 C12 C1 122.45(13)
N1 C12 C5 117.86(12)
C1 C12 C5 119.67(13)
C13 C14 C15 119.00(14)
C13 C14 H14 120.5
C15 C14 H14 120.5
C20 C19 C24 118.84(14)
C20 C19 N3 117.54(13)
C24 C19 N3 123.38(13)
N2 C5 C12 122.38(12)
N2 C5 C4 118.69(13)
C12 C5 C4 118.92(13)
C11 C10 C9 121.27(13)
C11 C10 H10 119.4
C9 C10 H10 119.4
C2 C1 C12 119.53(14)
C2 C1 H1 120.2
C12 C1 H1 120.2
C23 C24 C19 120.58(14)
C23 C24 H24 119.7
C19 C24 H24 119.7
C13 C18 C17 119.05(14)
C13 C18 H18 120.5
C17 C18 H18 120.5
C21 C20 C19 120.71(15)
C21 C20 H20 119.6
C19 C20 H20 119.6
C16 C15 C14 119.40(14)
C16 C15 H15 120.3
C14 C15 H15 120.3
C3 C4 C5 120.43(15)
C3 C4 H4 119.8
C5 C4 H4 119.8
C1 C2 C3 121.35(14)
C1 C2 H2 119.3
C3 C2 H2 119.3
C15 C16 C17 121.66(14)
C15 C16 Cl2 119.02(12)
C17 C16 Cl2 119.31(13)
C4 C3 C2 119.99(14)
C4 C3 H3 120.0
C2 C3 H3 120.0
N4 C25 C26 111.55(13)
N4 C25 C27 107.63(14)
C26 C25 C27 111.05(14)
N4 C25 H25 108.8
C26 C25 H25 108.8
C27 C25 H25 108.8
C22 C21 C20 119.29(14)
C22 C21 H21 120.4
C20 C21 H21 120.4
C21 C22 C23 121.32(15)
C21 C22 Cl1 119.77(12)
C23 C22 Cl1 118.90(13)
C18 C17 C16 119.16(15)
C18 C17 H17 120.4
C16 C17 H17 120.4
C22 C23 C24 119.26(15)
C22 C23 H23 120.4
C24 C23 H23 120.4
C25 C27 H27A 109.5
C25 C27 H27B 109.5
H27A C27 H27B 109.5
C25 C27 H27C 109.5
H27A C27 H27C 109.5
H27B C27 H27C 109.5
C25 C26 H26A 109.5
C25 C26 H26B 109.5
H26A C26 H26B 109.5
C25 C26 H26C 109.5
H26A C26 H26C 109.5
H26B C26 H26C 109.5
O1A C28A O2A 122.2(10)
O1A C28A C29A 120.3(9)
O2A C28A C29A 117.4(8)
C33A C34A C29A 123.3(7)
C33A C34A H34A 118.4
C29A C34A H34A 118.4
C34A C29A C30A 117.0(6)
C34A C29A C28A 119.7(7)
C30A C29A C28A 123.2(7)
O3A C30A C31A 119.5(7)
O3A C30A C29A 119.9(7)
C31A C30A C29A 120.5(6)
C30A O3A H3OA 109.5
C32A C33A C34A 117.9(8)
C32A C33A H33A 121.0
C34A C33A H33A 121.0
C32A C31A C30A 120.4(6)
C32A C31A H31A 119.8
C30A C31A H31A 119.8
O4A C32A C31A 117.7(7)
O4A C32A C33A 121.5(7)
C31A C32A C33A 120.7(7)
C32A O4A H4OA 109.5
O5A C35A H35A 109.5
O5A C35A H35B 109.5
H35A C35A H35B 109.5
O5A C35A H35C 109.5
H35A C35A H35C 109.5
H35B C35A H35C 109.5
C35A O5A H5OA 109.5
O1B C28B O2B 127.0(14)
O1B C28B C29B 118.1(13)
O2B C28B C29B 114.5(11)
C33B C34B C29B 119.5(12)
C33B C34B H34B 120.3
C29B C34B H34B 120.3
C34B C29B C30B 119.5(11)
C34B C29B C28B 120.7(11)
C30B C29B C28B 119.3(11)
O3B C30B C31B 120.2(14)
O3B C30B C29B 119.4(13)
C31B C30B C29B 120.4(12)
C30B O3B H3OB 109.5
C34B C33B C32B 119.3(13)
C34B C33B H33B 120.4
C32B C33B H33B 120.4
C32B C31B C30B 119.0(13)
C32B C31B H31B 120.5
C30B C31B H31B 120.5
C31B C32B O4B 118.5(13)
C31B C32B C33B 121.6(12)
O4B C32B C33B 119.6(14)
C32B O4B H4OB 109.5
O5B C35B H35D 109.5
O5B C35B H35E 109.5
H35D C35B H35E 109.5
O5B C35B H35F 109.5
H35D C35B H35F 109.5
H35E C35B H35F 109.5
C35B O5B H5OB 109.5

loop_
_geom_bond_atom_site_label_1
_geom_bond_atom_site_label_2
_geom_bond_distance
Cl1 C22 1.7419(16)
Cl2 C16 1.7446(16)
N1 C11 1.3692(17)
N1 C12 1.3905(18)
N1 C13 1.4549(17)
N2 C6 1.3185(18)
N2 C5 1.3607(18)
N4 C9 1.3349(18)
N4 C25 1.4759(19)
N4 H4N 0.853(19)
N3 C8 1.3645(18)
N3 C19 1.4135(19)
N3 H3N 0.89(2)
C6 C7 1.4119(19)
C6 C11 1.4569(19)
C11 C10 1.3836(19)
C9 C10 1.4031(19)
C9 C8 1.4812(19)
C8 C7 1.364(2)
C13 C18 1.378(2)
C13 C14 1.381(2)
C7 H7 0.9300
C12 C1 1.404(2)
C12 C5 1.413(2)
C14 C15 1.385(2)
C14 H14 0.9300
C19 C20 1.391(2)
C19 C24 1.391(2)
C5 C4 1.414(2)
C10 H10 0.9300
C1 C2 1.370(2)
C1 H1 0.9300
C24 C23 1.381(2)
C24 H24 0.9300
C18 C17 1.383(2)
C18 H18 0.9300
C20 C21 1.382(2)
C20 H20 0.9300
C15 C16 1.369(2)
C15 H15 0.9300
C4 C3 1.365(2)
C4 H4 0.9300
C2 C3 1.398(2)
C2 H2 0.9300
C16 C17 1.384(2)
C3 H3 0.9300
C25 C26 1.519(2)
C25 C27 1.521(2)
C25 H25 0.9800
C21 C22 1.371(3)
C21 H21 0.9300
C22 C23 1.380(2)
C17 H17 0.9300
C23 H23 0.9300
C27 H27A 0.9600
C27 H27B 0.9600
C27 H27C 0.9600
C26 H26A 0.9600
C26 H26B 0.9600
C26 H26C 0.9600
C28A O1A 1.259(8)
C28A O2A 1.282(9)
C28A C29A 1.486(8)
C34A C33A 1.384(7)
C34A C29A 1.387(8)
C34A H34A 0.9300
C29A C30A 1.401(7)
C30A O3A 1.366(7)
C30A C31A 1.385(8)
O3A H3OA 1.02(4)
C33A C32A 1.383(7)
C33A H33A 0.9300
C31A C32A 1.378(8)
C31A H31A 0.9300
C32A O4A 1.377(8)
O4A H4OA 0.8200
C35A O5A 1.334(13)
C35A H35A 0.9600
C35A H35B 0.9600
C35A H35C 0.9600
O5A H5OA 0.8200
C28B O1B 1.251(12)
C28B O2B 1.264(12)
C28B C29B 1.483(11)
C34B C33B 1.373(13)
C34B C29B 1.376(12)
C34B H34B 0.9300
C29B C30B 1.390(12)
C30B O3B 1.343(12)
C30B C31B 1.366(12)
O3B H3OB 1.02(4)
C33B C32B 1.375(13)
C33B H33B 0.9300
C31B C32B 1.363(13)
C31B H31B 0.9300
C32B O4B 1.374(12)
O4B H4OB 0.8200
C35B O5B 1.306(15)
C35B H35D 0.9600
C35B H35E 0.9600
C35B H35F 0.9600
O5B H5OB 0.8200

loop_
_geom_hbond_atom_site_label_D
_geom_hbond_atom_site_label_H
_geom_hbond_atom_site_label_A
_geom_hbond_distance_DH
_geom_hbond_distance_HA
_geom_hbond_distance_DA
_geom_hbond_angle_DHA
_geom_hbond_site_symmetry_A
C14 H14 O1A 0.93 2.45 3.346(11) 161.4 2_666
C14 H14 O1B 0.93 2.57 3.467(19) 162.1 2_666
C23 H23 O4A 0.93 2.50 3.207(8) 132.8 1_665
C23 H23 O4B 0.93 2.41 3.204(16) 143.3 1_665
O3A H3OA O2A 1.02 1.66 2.556(15) 144.5 .
O4A H4OA O5A 0.82 2.02 2.786(10) 155.2 2_566
O5A H5OA O3A 0.82 2.39 3.192(12) 166.6 2_666
O3B H3OB O2B 1.02 1.42 2.33(3) 146.4 .
O4B H4OB O5B 0.82 2.10 2.86(2) 154.5 1_546
O5B H5OB O4B 0.82 2.17 2.64(2) 116.1 2_566
N4 H4N O1A 0.853(19) 2.00(2) 2.852(10) 174.9(17) .
N4 H4N O1B 0.853(19) 2.00(3) 2.854(18) 176.2(18) .
N3 H3N O1A 0.89(2) 1.88(3) 2.743(13) 164(2) .
N3 H3N O1B 0.89(2) 1.86(3) 2.73(2) 169(2) .

loop_
_geom_torsion_atom_site_label_1
_geom_torsion_atom_site_label_2
_geom_torsion_atom_site_label_3
_geom_torsion_atom_site_label_4
_geom_torsion
C5 N2 C6 C7 -179.89(12)
C5 N2 C6 C11 0.4(2)
C12 N1 C11 C10 178.75(12)
C13 N1 C11 C10 -2.25(19)
C12 N1 C11 C6 -2.82(18)
C13 N1 C11 C6 176.18(11)
N2 C6 C11 N1 2.78(19)
C7 C6 C11 N1 -176.97(12)
N2 C6 C11 C10 -178.73(13)
C7 C6 C11 C10 1.53(19)
C25 N4 C9 C10 4.1(2)
C25 N4 C9 C8 -175.31(12)
C19 N3 C8 C7 3.7(2)
C19 N3 C8 C9 -177.49(13)
N4 C9 C8 C7 176.72(13)
C10 C9 C8 C7 -2.73(19)
N4 C9 C8 N3 -2.12(19)
C10 C9 C8 N3 178.43(13)
C11 N1 C13 C18 -72.77(17)
C12 N1 C13 C18 106.25(15)
C11 N1 C13 C14 109.26(15)
C12 N1 C13 C14 -71.71(17)
N3 C8 C7 C6 179.85(13)
C9 C8 C7 C6 1.1(2)
N2 C6 C7 C8 179.75(13)
C11 C6 C7 C8 -0.5(2)
C11 N1 C12 C1 178.53(12)
C13 N1 C12 C1 -0.48(19)
C11 N1 C12 C5 -0.05(18)
C13 N1 C12 C5 -179.06(11)
C18 C13 C14 C15 -0.1(2)
N1 C13 C14 C15 177.78(13)
C8 N3 C19 C20 -142.18(15)
C8 N3 C19 C24 43.5(2)
C6 N2 C5 C12 -3.5(2)
C6 N2 C5 C4 177.50(13)
N1 C12 C5 N2 3.4(2)
C1 C12 C5 N2 -175.19(13)
N1 C12 C5 C4 -177.61(12)
C1 C12 C5 C4 3.8(2)
N1 C11 C10 C9 175.10(12)
C6 C11 C10 C9 -3.3(2)
N4 C9 C10 C11 -175.55(13)
C8 C9 C10 C11 3.9(2)
N1 C12 C1 C2 178.35(13)
C5 C12 C1 C2 -3.1(2)
C20 C19 C24 C23 1.2(2)
N3 C19 C24 C23 175.50(15)
C14 C13 C18 C17 -0.9(2)
N1 C13 C18 C17 -178.79(14)
C24 C19 C20 C21 -0.8(2)
N3 C19 C20 C21 -175.36(15)
C13 C14 C15 C16 0.9(2)
N2 C5 C4 C3 177.12(14)
C12 C5 C4 C3 -1.9(2)
C12 C1 C2 C3 0.5(2)
C14 C15 C16 C17 -0.6(3)
C14 C15 C16 Cl2 178.54(12)
C5 C4 C3 C2 -0.7(2)
C1 C2 C3 C4 1.4(2)
C9 N4 C25 C26 68.3(2)
C9 N4 C25 C27 -169.69(14)
C19 C20 C21 C22 0.0(3)
C20 C21 C22 C23 0.4(3)
C20 C21 C22 Cl1 179.05(13)
C13 C18 C17 C16 1.1(3)
C15 C16 C17 C18 -0.4(3)
Cl2 C16 C17 C18 -179.56(14)
C21 C22 C23 C24 0.1(3)
Cl1 C22 C23 C24 -178.59(13)
C19 C24 C23 C22 -0.9(2)
C33A C34A C29A C30A 5(2)
C33A C34A C29A C28A 180.0(11)
O1A C28A C29A C34A 0(2)
O2A C28A C29A C34A -177.5(13)
O1A C28A C29A C30A 175.4(15)
O2A C28A C29A C30A -3(2)
C34A C29A C30A O3A 179.2(13)
C28A C29A C30A O3A 4(2)
C34A C29A C30A C31A -1(2)
C28A C29A C30A C31A -176.2(13)
C29A C34A C33A C32A -5.4(18)
O3A C30A C31A C32A 178.0(13)
C29A C30A C31A C32A -2(2)
C30A C31A C32A O4A 175.7(12)
C30A C31A C32A C33A 1(2)
C34A C33A C32A O4A -172.2(11)
C34A C33A C32A C31A 2.4(18)
C33B C34B C29B C30B -10(4)
C33B C34B C29B C28B 177(2)
O1B C28B C29B C34B -4(4)
O2B C28B C29B C34B 169(2)
O1B C28B C29B C30B -177(3)
O2B C28B C29B C30B -3(4)
C34B C29B C30B O3B -174(3)
C28B C29B C30B O3B -2(4)
C34B C29B C30B C31B 6(5)
C28B C29B C30B C31B 178(2)
C29B C34B C33B C32B 9(4)
O3B C30B C31B C32B -179(3)
C29B C30B C31B C32B 1(4)
C30B C31B C32B O4B -175(2)
C30B C31B C32B C33B -2(4)
C34B C33B C32B C31B -3(4)
C34B C33B C32B O4B 170(2)

_cod_database_fobs_code 2108445
